data_7007417
loop_
_publ_author_name
'Hoffman, Justin T.'
'Tran, Ba L.'
'Carrano, Carl J.'

_publ_section_title
;
 Oxidation-state and metal-ion dependent stereoisomerization in oxo
 molybdenum and tungsten complexes of a bulky alkoxy heteroscorpionate
 ligand.
;
_journal_issue 31
_journal_name_full 'Dalton transactions (Cambridge, England : 2003)'
_journal_page_first 3822
_journal_page_last 3830
_journal_paper_doi 10.1039/b604751c
_journal_year 2006
_chemical_formula_sum 'C30 H32 Cl3 Mo N5 O2'
_chemical_formula_weight 696.90
_chemical_name_systematic
;
?
;
_space_group_IT_number 2
_symmetry_cell_setting triclinic
_symmetry_space_group_name_Hall '-P 1'
_symmetry_space_group_name_H-M 'P -1'
_atom_sites_solution_hydrogens geom
_atom_sites_solution_primary direct
_atom_sites_solution_secondary difmap
_audit_creation_method SHELXL-97
_cell_angle_alpha 93.312(4)
_cell_angle_beta 91.687(4)
_cell_angle_gamma 93.927(4)
_cell_formula_units_Z 4
_cell_length_a 12.3441(11)
_cell_length_b 15.8510(14)
_cell_length_c 15.9522(15)
_cell_measurement_reflns_used 8231
_cell_measurement_temperature 200(2)
_cell_measurement_theta_max 25.17
_cell_measurement_theta_min 2.38
_cell_volume 3107.0(5)
_computing_cell_refinement 'Bruker SMART'
_computing_data_collection 'Bruker SMART'
_computing_data_reduction 'Bruker SAINT'
_computing_molecular_graphics 'Bruker SHELXTL'
_computing_publication_material 'Bruker SHELXTL'
_computing_structure_refinement 'SHELXL-97 (Sheldrick, 1997)'
_computing_structure_solution 'SHELXS-97 (Sheldrick, 1990)'
_diffrn_ambient_temperature 200(2)
_diffrn_measured_fraction_theta_full 0.964
_diffrn_measured_fraction_theta_max 0.964
_diffrn_measurement_device_type 'CCD area detector'
_diffrn_measurement_method 'phi and omega scans'
_diffrn_radiation_monochromator graphite
_diffrn_radiation_source 'fine-focus sealed tube'
_diffrn_radiation_type MoK\a
_diffrn_radiation_wavelength 0.71073
_diffrn_reflns_av_R_equivalents 0.0445
_diffrn_reflns_av_sigmaI/netI 0.0705
_diffrn_reflns_limit_h_max 16
_diffrn_reflns_limit_h_min -16
_diffrn_reflns_limit_k_max 19
_diffrn_reflns_limit_k_min -21
_diffrn_reflns_limit_l_max 20
_diffrn_reflns_limit_l_min -21
_diffrn_reflns_number 57348
_diffrn_reflns_theta_full 28.46
_diffrn_reflns_theta_max 28.46
_diffrn_reflns_theta_min 1.28
_exptl_absorpt_coefficient_mu 0.716
_exptl_absorpt_correction_type SADABS-multiscan
_exptl_crystal_colour 'dark green'
_exptl_crystal_density_diffrn 1.490
_exptl_crystal_density_meas 0
_exptl_crystal_density_method 'not measured'
_exptl_crystal_description rod
_exptl_crystal_F_000 1424
_exptl_crystal_size_max 0.3
_exptl_crystal_size_mid 0.3
_exptl_crystal_size_min 0.1
_refine_diff_density_max 1.159
_refine_diff_density_min -0.748
_refine_diff_density_rms 0.110
_refine_ls_extinction_method none
_refine_ls_goodness_of_fit_ref 1.035
_refine_ls_hydrogen_treatment mixed
_refine_ls_matrix_type full
_refine_ls_number_parameters 739
_refine_ls_number_reflns 15147
_refine_ls_number_restraints 0
_refine_ls_restrained_S_all 1.035
_refine_ls_R_factor_all 0.0978
_refine_ls_R_factor_gt 0.0507
_refine_ls_shift/su_max 0.002
_refine_ls_shift/su_mean 0.000
_refine_ls_structure_factor_coef Fsqd
_refine_ls_weighting_details 'calc w=1/[\s^2^(Fo^2^)+(0.0733P)^2^+2.0491P] where P=(Fo^2^+2Fc^2^)/3'
_refine_ls_weighting_scheme calc
_refine_ls_wR_factor_gt 0.1234
_refine_ls_wR_factor_ref 0.1448
_reflns_number_gt 9868
_reflns_number_total 15147
_reflns_threshold_expression >2sigma(I)
_cod_data_source_file b604751c.txt
_cod_data_source_block justin103_Compound_7
_cod_depositor_comments
;
The following automatic conversions were performed:
'_symmetry_cell_setting' value 'Triclinic' changed to 'triclinic'
according to '/home/saulius/struct/CIF-dictionaries/cif_core.dic'
dictionary named 'cif_core.dic' version 2.4.1 from 2010-06-29.

Automatic conversion script
Id: cif_fix_enum 1527 2010-12-29 10:47:43Z saulius 
;
_cod_original_sg_symbol_H-M P-1
_cod_database_code 7007417

loop_
_symmetry_equiv_pos_as_xyz
'x, y, z'
'-x, -y, -z'

loop_
_atom_site_label
_atom_site_type_symbol
_atom_site_fract_x
_atom_site_fract_y
_atom_site_fract_z
_atom_site_U_iso_or_equiv
_atom_site_adp_type
_atom_site_occupancy
_atom_site_symmetry_multiplicity
_atom_site_calc_flag
_atom_site_refinement_flags
_atom_site_disorder_assembly
_atom_site_disorder_group
Mo1 Mo 0.72772(2) 0.20613(2) 0.567869(18) 0.02592(9) Uani 1 1 d . . .
Cl1 Cl 0.57494(8) 0.18436(7) 0.65955(6) 0.0443(3) Uani 1 1 d . . .
O1 O 0.8298(2) 0.24305(16) 0.63669(15) 0.0337(6) Uani 1 1 d . . .
O2 O 0.62597(19) 0.17821(14) 0.46711(14) 0.0262(5) Uani 1 1 d . . .
N2 N 0.8407(2) 0.22043(18) 0.46370(17) 0.0257(6) Uani 1 1 d . . .
N1 N 0.8095(2) 0.26524(18) 0.39705(18) 0.0263(6) Uani 1 1 d . . .
N4 N 0.6872(2) 0.33454(18) 0.53952(17) 0.0267(6) Uani 1 1 d . . .
N3 N 0.6839(2) 0.35620(17) 0.45760(17) 0.0257(6) Uani 1 1 d . . .
N5 N 0.7448(2) 0.07322(19) 0.58262(19) 0.0311(7) Uani 1 1 d . . .
C1 C 0.8855(3) 0.3258(3) 0.2669(2) 0.0441(10) Uani 1 1 d . . .
H1B H 0.8132 0.3437 0.2605 0.066 Uiso 1 1 calc R . .
H1C H 0.9011 0.2893 0.2194 0.066 Uiso 1 1 calc R . .
H1D H 0.9366 0.3745 0.2707 0.066 Uiso 1 1 calc R . .
C2 C 0.8946(3) 0.2788(2) 0.3456(2) 0.0330(9) Uani 1 1 d . . .
C3 C 0.9812(3) 0.2418(2) 0.3802(2) 0.0349(9) Uani 1 1 d . . .
H3A H 1.0506 0.2407 0.3591 0.042 Uiso 1 1 calc R . .
C4 C 0.9452(3) 0.2063(2) 0.4529(2) 0.0319(8) Uani 1 1 d . . .
C5 C 1.0072(3) 0.1581(3) 0.5133(3) 0.0485(11) Uani 1 1 d . . .
H5A H 0.9608 0.1413 0.5576 0.073 Uiso 1 1 calc R . .
H5B H 1.0683 0.1933 0.5367 0.073 Uiso 1 1 calc R . .
H5C H 1.0323 0.1086 0.4845 0.073 Uiso 1 1 calc R . .
C6 C 0.6338(4) 0.4757(3) 0.3696(3) 0.0443(10) Uani 1 1 d . . .
H6A H 0.6516 0.4371 0.3243 0.066 Uiso 1 1 calc R . .
H6B H 0.6808 0.5265 0.3696 0.066 Uiso 1 1 calc R . .
H6C H 0.5597 0.4893 0.3625 0.066 Uiso 1 1 calc R . .
C7 C 0.6485(3) 0.4353(2) 0.4514(2) 0.0323(8) Uani 1 1 d . . .
C8 C 0.6327(3) 0.4656(2) 0.5315(3) 0.0387(10) Uani 1 1 d . . .
H8A H 0.6100 0.5187 0.5476 0.046 Uiso 1 1 calc R . .
C9 C 0.6568(3) 0.4024(2) 0.5849(2) 0.0340(9) Uani 1 1 d . . .
C10 C 0.6550(4) 0.4048(3) 0.6783(3) 0.0498(11) Uani 1 1 d . . .
H10A H 0.6752 0.3516 0.6974 0.075 Uiso 1 1 calc R . .
H10B H 0.5832 0.4150 0.6960 0.075 Uiso 1 1 calc R . .
H10C H 0.7054 0.4495 0.7015 0.075 Uiso 1 1 calc R . .
C11 C 0.7006(3) 0.2928(2) 0.3907(2) 0.0259(8) Uani 1 1 d . . .
H11A H 0.6926 0.3192 0.3371 0.031 Uiso 1 1 calc R . .
C12 C 0.6119(3) 0.2172(2) 0.3917(2) 0.0260(8) Uani 1 1 d . . .
C13 C 0.5003(3) 0.2555(2) 0.3896(2) 0.0259(8) Uani 1 1 d . . .
C14 C 0.4478(3) 0.2690(2) 0.4648(2) 0.0327(8) Uani 1 1 d . . .
H14A H 0.4793 0.2535 0.5147 0.039 Uiso 1 1 calc R . .
C15 C 0.3481(3) 0.3055(2) 0.4656(3) 0.0385(9) Uani 1 1 d . . .
H15A H 0.3133 0.3137 0.5160 0.046 Uiso 1 1 calc R . .
C16 C 0.3009(3) 0.3297(2) 0.3921(3) 0.0376(9) Uani 1 1 d . . .
H16A H 0.2343 0.3537 0.3930 0.045 Uiso 1 1 calc R . .
C17 C 0.3524(3) 0.3182(2) 0.3177(3) 0.0387(10) Uani 1 1 d . . .
H17A H 0.3212 0.3350 0.2682 0.046 Uiso 1 1 calc R . .
C18 C 0.4520(3) 0.2812(2) 0.3165(2) 0.0317(8) Uani 1 1 d . . .
H18A H 0.4866 0.2737 0.2659 0.038 Uiso 1 1 calc R . .
C19 C 0.6245(3) 0.1536(2) 0.3166(2) 0.0284(8) Uani 1 1 d . . .
C20 C 0.6086(3) 0.0672(3) 0.3271(3) 0.0427(10) Uani 1 1 d . . .
H20A H 0.5903 0.0490 0.3796 0.051 Uiso 1 1 calc R . .
C21 C 0.6192(4) 0.0080(3) 0.2615(3) 0.0563(13) Uani 1 1 d . . .
H21A H 0.6066 -0.0494 0.2699 0.068 Uiso 1 1 calc R . .
C22 C 0.6487(4) 0.0335(3) 0.1834(3) 0.0538(12) Uani 1 1 d . . .
H22A H 0.6578 -0.0063 0.1395 0.065 Uiso 1 1 calc R . .
C23 C 0.6641(4) 0.1182(3) 0.1717(3) 0.0473(11) Uani 1 1 d . . .
H23A H 0.6826 0.1359 0.1191 0.057 Uiso 1 1 calc R . .
C24 C 0.6525(3) 0.1779(3) 0.2369(2) 0.0383(9) Uani 1 1 d . . .
H24A H 0.6636 0.2352 0.2275 0.046 Uiso 1 1 calc R . .
C25 C 0.6698(4) 0.0159(3) 0.5459(3) 0.0621(14) Uani 1 1 d . . .
H25A H 0.6156 0.0354 0.5119 0.074 Uiso 1 1 calc R . .
C26 C 0.6689(5) -0.0683(3) 0.5557(3) 0.0687(15) Uani 1 1 d . . .
H26A H 0.6163 -0.1053 0.5276 0.082 Uiso 1 1 calc R . .
C27 C 0.7467(4) -0.0992(3) 0.6077(3) 0.0574(13) Uani 1 1 d . . .
H27A H 0.7481 -0.1569 0.6150 0.069 Uiso 1 1 calc R . .
C28 C 0.8208(4) -0.0425(3) 0.6476(3) 0.0564(13) Uani 1 1 d . . .
H28A H 0.8734 -0.0610 0.6838 0.068 Uiso 1 1 calc R . .
C29 C 0.8183(3) 0.0428(3) 0.6346(3) 0.0427(10) Uani 1 1 d . . .
H29A H 0.8696 0.0807 0.6629 0.051 Uiso 1 1 calc R . .
Mo2 Mo 0.75772(2) -0.231597(19) 0.930709(18) 0.02545(9) Uani 1 1 d . . .
Cl2 Cl 0.87673(8) -0.23516(7) 0.81060(6) 0.0394(2) Uani 1 1 d . . .
O3 O 0.64235(19) -0.28368(16) 0.88703(15) 0.0323(6) Uani 1 1 d . . .
O4 O 0.88119(18) -0.18281(15) 1.00701(14) 0.0276(5) Uani 1 1 d . . .
N7 N 0.8401(2) -0.34942(18) 1.06370(18) 0.0278(7) Uani 1 1 d . . .
N6 N 0.8132(2) -0.34897(19) 0.97968(18) 0.0284(7) Uani 1 1 d . . .
N9 N 0.7246(2) -0.24863(18) 1.12099(17) 0.0278(7) Uani 1 1 d . . .
N8 N 0.6772(2) -0.21949(18) 1.05049(17) 0.0269(7) Uani 1 1 d . . .
N10 N 0.7244(2) -0.10525(19) 0.89616(18) 0.0285(7) Uani 1 1 d . . .
C30 C 0.9089(4) -0.4458(3) 1.1704(3) 0.0538(12) Uani 1 1 d . . .
H30A H 0.9062 -0.3959 1.2072 0.081 Uiso 1 1 calc R . .
H30B H 0.9821 -0.4627 1.1694 0.081 Uiso 1 1 calc R . .
H30C H 0.8622 -0.4907 1.1904 0.081 Uiso 1 1 calc R . .
C31 C 0.8719(3) -0.4272(2) 1.0835(3) 0.0378(9) Uani 1 1 d . . .
C32 C 0.8619(3) -0.4769(3) 1.0110(3) 0.0415(10) Uani 1 1 d . . .
H32A H 0.8761 -0.5338 1.0048 0.050 Uiso 1 1 calc R . .
C33 C 0.8264(3) -0.4271(2) 0.9478(2) 0.0358(9) Uani 1 1 d . . .
C34 C 0.8024(4) -0.4515(3) 0.8567(3) 0.0489(11) Uani 1 1 d . . .
H34A H 0.7800 -0.4032 0.8289 0.073 Uiso 1 1 calc R . .
H34B H 0.7453 -0.4959 0.8515 0.073 Uiso 1 1 calc R . .
H34C H 0.8665 -0.4710 0.8315 0.073 Uiso 1 1 calc R . .
C35 C 0.6789(4) -0.2837(3) 1.2689(3) 0.0543(12) Uani 1 1 d . . .
H35A H 0.7526 -0.2995 1.2711 0.081 Uiso 1 1 calc R . .
H35B H 0.6306 -0.3323 1.2776 0.081 Uiso 1 1 calc R . .
H35C H 0.6695 -0.2402 1.3119 0.081 Uiso 1 1 calc R . .
C36 C 0.6538(3) -0.2515(2) 1.1848(2) 0.0345(9) Uani 1 1 d . . .
C37 C 0.5595(3) -0.2218(3) 1.1540(2) 0.0374(9) Uani 1 1 d . . .
H37A H 0.4961 -0.2157 1.1831 0.045 Uiso 1 1 calc R . .
C38 C 0.5763(3) -0.2026(2) 1.0710(2) 0.0319(8) Uani 1 1 d . . .
C39 C 0.4998(3) -0.1688(3) 1.0097(3) 0.0447(11) Uani 1 1 d . . .
H39A H 0.5349 -0.1619 0.9574 0.067 Uiso 1 1 calc R . .
H39B H 0.4781 -0.1149 1.0314 0.067 Uiso 1 1 calc R . .
H39C H 0.4368 -0.2076 1.0007 0.067 Uiso 1 1 calc R . .
C40 C 0.8361(3) -0.2731(2) 1.1177(2) 0.0285(8) Uani 1 1 d . . .
H40A H 0.8596 -0.2858 1.1745 0.034 Uiso 1 1 calc R . .
C41 C 0.9161(3) -0.2010(2) 1.0876(2) 0.0270(8) Uani 1 1 d . . .
C42 C 0.9190(3) -0.1205(2) 1.1458(2) 0.0341(9) Uani 1 1 d . . .
C43 C 0.9554(3) -0.0449(3) 1.1122(3) 0.0442(10) Uani 1 1 d . . .
H43A H 0.9764 -0.0457 1.0567 0.053 Uiso 1 1 calc R . .
C44 C 0.9609(4) 0.0314(3) 1.1593(4) 0.0655(15) Uani 1 1 d . . .
H44A H 0.9871 0.0811 1.1363 0.079 Uiso 1 1 calc R . .
C45 C 0.9270(4) 0.0329(3) 1.2410(4) 0.0708(17) Uani 1 1 d . . .
H45A H 0.9263 0.0843 1.2720 0.085 Uiso 1 1 calc R . .
C46 C 0.8943(4) -0.0405(4) 1.2767(3) 0.0661(15) Uani 1 1 d . . .
H46A H 0.8742 -0.0389 1.3324 0.079 Uiso 1 1 calc R . .
C47 C 0.8911(4) -0.1183(3) 1.2295(3) 0.0488(11) Uani 1 1 d . . .
H47A H 0.8702 -0.1683 1.2544 0.059 Uiso 1 1 calc R . .
C48 C 1.0303(3) -0.2349(2) 1.0850(2) 0.0291(8) Uani 1 1 d . . .
C49 C 1.0905(3) -0.2458(3) 1.1582(2) 0.0374(9) Uani 1 1 d . . .
H49A H 1.0613 -0.2328 1.2101 0.045 Uiso 1 1 calc R . .
C50 C 1.1928(3) -0.2758(3) 1.1552(3) 0.0431(10) Uani 1 1 d . . .
H50A H 1.2323 -0.2825 1.2046 0.052 Uiso 1 1 calc R . .
C51 C 1.2361(3) -0.2956(3) 1.0788(3) 0.0424(10) Uani 1 1 d . . .
H51A H 1.3045 -0.3165 1.0764 0.051 Uiso 1 1 calc R . .
C52 C 1.1778(3) -0.2845(3) 1.0058(3) 0.0439(10) Uani 1 1 d . . .
H52A H 1.2076 -0.2973 0.9541 0.053 Uiso 1 1 calc R . .
C53 C 1.0748(3) -0.2541(2) 1.0087(2) 0.0345(9) Uani 1 1 d . . .
H53A H 1.0360 -0.2468 0.9590 0.041 Uiso 1 1 calc R . .
C54 C 0.6705(4) -0.0931(3) 0.8240(3) 0.0452(11) Uani 1 1 d . . .
H54A H 0.6460 -0.1404 0.7897 0.054 Uiso 1 1 calc R . .
C55 C 0.6494(4) -0.0145(3) 0.7982(3) 0.0517(12) Uani 1 1 d . . .
H55A H 0.6085 -0.0095 0.7491 0.062 Uiso 1 1 calc R . .
C56 C 0.6889(4) 0.0561(3) 0.8451(3) 0.0474(11) Uani 1 1 d . . .
H56A H 0.6780 0.1100 0.8276 0.057 Uiso 1 1 calc R . .
C57 C 0.7451(4) 0.0457(3) 0.9188(3) 0.0493(11) Uani 1 1 d . . .
H57A H 0.7726 0.0926 0.9525 0.059 Uiso 1 1 calc R . .
C58 C 0.7604(3) -0.0348(3) 0.9423(3) 0.0433(10) Uani 1 1 d . . .
H58A H 0.7977 -0.0409 0.9929 0.052 Uiso 1 1 calc R . .
Cl6 Cl 0.94020(15) 0.50129(10) 0.62676(11) 0.0918(5) Uani 1 1 d . . .
Cl4 Cl 1.35726(14) -0.39912(11) 0.85908(12) 0.0946(5) Uani 1 1 d . . .
Cl5 Cl 1.10584(13) 0.38692(14) 0.58829(12) 0.1098(7) Uani 1 1 d . . .
Cl3 Cl 1.47390(17) -0.54884(11) 0.87685(13) 0.1089(6) Uani 1 1 d . . .
C101 C 0.9687(4) 0.4041(3) 0.5768(3) 0.0638(14) Uani 1 1 d . . .
H10D H 0.9257 0.3586 0.6008 0.077 Uiso 1 1 calc R . .
H10E H 0.9487 0.4039 0.5175 0.077 Uiso 1 1 calc R . .
C100 C 1.4738(7) -0.4398(4) 0.8906(6) 0.132(3) Uani 1 1 d . . .
H10F H 1.4877 -0.4235 0.9497 0.159 Uiso 1 1 calc R . .
H10G H 1.5332 -0.4146 0.8599 0.159 Uiso 1 1 calc R . .

loop_
_atom_site_aniso_label
_atom_site_aniso_U_11
_atom_site_aniso_U_22
_atom_site_aniso_U_33
_atom_site_aniso_U_23
_atom_site_aniso_U_13
_atom_site_aniso_U_12
Mo1 0.02833(17) 0.02785(17) 0.02227(17) 0.00221(12) 0.00154(12) 0.00612(13)
Cl1 0.0432(6) 0.0570(7) 0.0360(6) 0.0127(5) 0.0160(4) 0.0120(5)
O1 0.0364(14) 0.0379(15) 0.0270(14) 0.0019(11) -0.0030(11) 0.0058(12)
O2 0.0293(13) 0.0229(12) 0.0265(13) 0.0032(10) -0.0001(10) 0.0016(10)
N2 0.0274(16) 0.0270(16) 0.0238(15) 0.0052(12) 0.0029(12) 0.0047(13)
N1 0.0278(16) 0.0270(16) 0.0245(15) 0.0032(12) 0.0053(12) 0.0029(13)
N4 0.0303(16) 0.0274(16) 0.0230(16) -0.0008(12) 0.0024(12) 0.0065(13)
N3 0.0304(16) 0.0232(15) 0.0238(16) 0.0021(12) -0.0012(12) 0.0036(13)
N5 0.0365(18) 0.0282(16) 0.0295(17) 0.0050(13) 0.0027(14) 0.0050(14)
C1 0.040(2) 0.058(3) 0.036(2) 0.016(2) 0.0111(19) 0.005(2)
C2 0.037(2) 0.034(2) 0.028(2) 0.0015(16) 0.0059(17) 0.0022(17)
C3 0.030(2) 0.042(2) 0.034(2) 0.0027(17) 0.0107(17) 0.0102(18)
C4 0.032(2) 0.035(2) 0.029(2) 0.0016(16) 0.0051(16) 0.0074(17)
C5 0.037(2) 0.068(3) 0.044(3) 0.013(2) 0.0071(19) 0.022(2)
C6 0.055(3) 0.030(2) 0.049(3) 0.0061(19) -0.008(2) 0.0082(19)
C7 0.037(2) 0.0256(19) 0.035(2) 0.0008(16) 0.0008(17) 0.0050(16)
C8 0.045(2) 0.024(2) 0.047(2) -0.0067(18) -0.0061(19) 0.0109(17)
C9 0.038(2) 0.029(2) 0.035(2) -0.0050(17) -0.0007(17) 0.0066(17)
C10 0.070(3) 0.041(2) 0.038(2) -0.0118(19) -0.001(2) 0.013(2)
C11 0.0262(18) 0.0278(19) 0.0241(18) 0.0009(14) 0.0011(14) 0.0063(15)
C12 0.0290(18) 0.0251(18) 0.0239(18) 0.0024(14) -0.0017(14) 0.0023(15)
C13 0.0268(18) 0.0223(17) 0.0277(19) -0.0031(14) -0.0016(15) 0.0011(14)
C14 0.032(2) 0.034(2) 0.031(2) -0.0024(16) -0.0016(16) 0.0064(17)
C15 0.033(2) 0.039(2) 0.043(2) -0.0080(18) 0.0039(18) 0.0080(18)
C16 0.031(2) 0.032(2) 0.049(3) -0.0038(18) -0.0020(18) 0.0063(17)
C17 0.044(2) 0.029(2) 0.042(2) 0.0010(17) -0.0133(19) 0.0016(18)
C18 0.033(2) 0.030(2) 0.031(2) -0.0015(16) -0.0046(16) 0.0007(16)
C19 0.0253(18) 0.034(2) 0.0257(19) -0.0034(15) -0.0025(14) 0.0056(15)
C20 0.052(3) 0.034(2) 0.042(2) -0.0021(18) 0.003(2) 0.0051(19)
C21 0.076(3) 0.035(2) 0.057(3) -0.012(2) 0.002(3) 0.009(2)
C22 0.053(3) 0.062(3) 0.045(3) -0.023(2) -0.001(2) 0.012(2)
C23 0.052(3) 0.063(3) 0.026(2) -0.011(2) 0.0005(18) 0.008(2)
C24 0.042(2) 0.040(2) 0.033(2) -0.0021(18) -0.0006(18) 0.0066(19)
C25 0.084(4) 0.037(3) 0.064(3) 0.013(2) -0.027(3) -0.006(2)
C26 0.096(4) 0.037(3) 0.071(4) 0.008(2) -0.017(3) -0.007(3)
C27 0.071(3) 0.027(2) 0.076(4) 0.012(2) 0.009(3) 0.009(2)
C28 0.045(3) 0.046(3) 0.083(4) 0.028(3) 0.003(3) 0.015(2)
C29 0.037(2) 0.039(2) 0.052(3) 0.010(2) -0.003(2) 0.0043(19)
Mo2 0.02610(17) 0.02927(18) 0.02106(16) 0.00037(12) 0.00080(12) 0.00355(13)
Cl2 0.0367(5) 0.0534(6) 0.0282(5) 0.0001(4) 0.0089(4) 0.0029(5)
O3 0.0303(13) 0.0381(15) 0.0281(14) -0.0023(11) -0.0012(11) 0.0039(11)
O4 0.0280(13) 0.0292(13) 0.0255(13) 0.0036(10) -0.0029(10) 0.0014(10)
N7 0.0291(16) 0.0275(16) 0.0279(16) 0.0052(13) 0.0033(13) 0.0052(13)
N6 0.0295(16) 0.0313(17) 0.0244(16) 0.0005(13) 0.0034(13) 0.0018(13)
N9 0.0301(16) 0.0326(17) 0.0213(15) 0.0029(13) 0.0009(12) 0.0060(13)
N8 0.0301(16) 0.0306(16) 0.0207(15) 0.0018(12) 0.0015(12) 0.0067(13)
N10 0.0276(16) 0.0324(17) 0.0259(16) 0.0038(13) 0.0031(13) 0.0034(13)
C30 0.066(3) 0.044(3) 0.055(3) 0.018(2) -0.005(2) 0.014(2)
C31 0.037(2) 0.033(2) 0.045(2) 0.0106(18) 0.0023(18) 0.0059(17)
C32 0.045(2) 0.026(2) 0.054(3) 0.0012(19) 0.002(2) 0.0092(18)
C33 0.037(2) 0.031(2) 0.040(2) -0.0043(17) 0.0012(17) 0.0092(17)
C34 0.062(3) 0.041(2) 0.043(3) -0.018(2) -0.004(2) 0.014(2)
C35 0.055(3) 0.077(3) 0.034(2) 0.021(2) 0.012(2) 0.016(3)
C36 0.037(2) 0.041(2) 0.027(2) 0.0013(17) 0.0070(17) 0.0082(18)
C37 0.034(2) 0.048(2) 0.032(2) 0.0029(18) 0.0127(17) 0.0109(18)
C38 0.031(2) 0.038(2) 0.027(2) 0.0002(16) 0.0041(16) 0.0061(17)
C39 0.032(2) 0.066(3) 0.040(2) 0.009(2) 0.0057(18) 0.019(2)
C40 0.0300(19) 0.032(2) 0.0238(18) 0.0001(15) 0.0008(15) 0.0067(16)
C41 0.0287(19) 0.0277(19) 0.0244(19) 0.0024(15) -0.0051(15) 0.0025(15)
C42 0.031(2) 0.035(2) 0.035(2) -0.0054(17) -0.0083(16) 0.0087(17)
C43 0.046(2) 0.033(2) 0.053(3) -0.001(2) -0.012(2) 0.0045(19)
C44 0.069(3) 0.038(3) 0.086(4) -0.009(3) -0.031(3) 0.008(2)
C45 0.066(3) 0.048(3) 0.094(5) -0.038(3) -0.030(3) 0.021(3)
C46 0.061(3) 0.081(4) 0.053(3) -0.033(3) -0.009(2) 0.019(3)
C47 0.053(3) 0.046(3) 0.046(3) -0.016(2) -0.006(2) 0.003(2)
C48 0.0286(19) 0.0241(18) 0.034(2) 0.0000(15) -0.0003(16) 0.0012(15)
C49 0.037(2) 0.042(2) 0.033(2) 0.0047(18) -0.0054(17) 0.0075(18)
C50 0.037(2) 0.046(2) 0.048(3) 0.009(2) -0.0128(19) 0.0069(19)
C51 0.029(2) 0.040(2) 0.060(3) 0.007(2) -0.001(2) 0.0131(18)
C52 0.042(2) 0.041(2) 0.048(3) -0.002(2) 0.011(2) 0.007(2)
C53 0.033(2) 0.035(2) 0.035(2) -0.0026(17) -0.0024(17) 0.0046(17)
C54 0.059(3) 0.040(2) 0.035(2) 0.0024(19) -0.011(2) 0.003(2)
C55 0.059(3) 0.054(3) 0.045(3) 0.010(2) -0.006(2) 0.014(2)
C56 0.051(3) 0.040(2) 0.055(3) 0.013(2) 0.008(2) 0.017(2)
C57 0.051(3) 0.033(2) 0.064(3) -0.006(2) -0.007(2) 0.011(2)
C58 0.050(3) 0.037(2) 0.042(2) -0.0043(19) -0.008(2) 0.014(2)
Cl6 0.1018(12) 0.0704(10) 0.1032(12) -0.0044(9) -0.0053(10) 0.0178(9)
Cl4 0.0846(11) 0.0921(12) 0.1128(13) 0.0173(10) 0.0337(10) 0.0251(9)
Cl5 0.0560(9) 0.1527(17) 0.1171(14) -0.0352(13) -0.0036(9) 0.0201(10)
Cl3 0.1299(16) 0.0628(10) 0.1340(16) 0.0021(10) -0.0004(13) 0.0128(10)
C101 0.060(3) 0.056(3) 0.073(4) 0.003(3) -0.008(3) -0.011(3)
C100 0.160(7) 0.049(4) 0.183(8) 0.025(4) -0.085(6) -0.012(4)

loop_
_atom_type_symbol
_atom_type_description
_atom_type_scat_dispersion_real
_atom_type_scat_dispersion_imag
_atom_type_scat_source
C C 0.0033 0.0016 'International Tables Vol C Tables 4.2.6.8 and 6.1.1.4'
H H 0.0000 0.0000 'International Tables Vol C Tables 4.2.6.8 and 6.1.1.4'
N N 0.0061 0.0033 'International Tables Vol C Tables 4.2.6.8 and 6.1.1.4'
O O 0.0106 0.0060 'International Tables Vol C Tables 4.2.6.8 and 6.1.1.4'
Cl Cl 0.1484 0.1585 'International Tables Vol C Tables 4.2.6.8 and 6.1.1.4'
Mo Mo -1.6832 0.6857 'International Tables Vol C Tables 4.2.6.8 and 6.1.1.4'

loop_
_geom_angle_atom_site_label_1
_geom_angle_atom_site_label_2
_geom_angle_atom_site_label_3
_geom_angle
_geom_angle_site_symmetry_1
_geom_angle_site_symmetry_3
_geom_angle_publ_flag
O1 Mo1 O2 166.70(11) . . ?
O1 Mo1 N5 96.69(12) . . ?
O2 Mo1 N5 90.73(10) . . ?
O1 Mo1 N4 92.65(11) . . ?
O2 Mo1 N4 80.25(10) . . ?
N5 Mo1 N4 170.63(11) . . ?
O1 Mo1 N2 89.27(11) . . ?
O2 Mo1 N2 78.85(10) . . ?
N5 Mo1 N2 97.00(11) . . ?
N4 Mo1 N2 83.82(10) . . ?
O1 Mo1 Cl1 102.39(9) . . ?
O2 Mo1 Cl1 89.37(7) . . ?
N5 Mo1 Cl1 83.52(8) . . ?
N4 Mo1 Cl1 93.78(8) . . ?
N2 Mo1 Cl1 168.21(8) . . ?
C12 O2 Mo1 132.4(2) . . ?
C4 N2 N1 106.1(3) . . ?
C4 N2 Mo1 134.8(2) . . ?
N1 N2 Mo1 118.2(2) . . ?
C2 N1 N2 110.2(3) . . ?
C2 N1 C11 129.5(3) . . ?
N2 N1 C11 120.3(3) . . ?
C9 N4 N3 105.7(3) . . ?
C9 N4 Mo1 135.0(2) . . ?
N3 N4 Mo1 119.2(2) . . ?
C7 N3 N4 111.0(3) . . ?
C7 N3 C11 128.6(3) . . ?
N4 N3 C11 119.7(3) . . ?
C29 N5 C25 116.1(4) . . ?
C29 N5 Mo1 124.3(3) . . ?
C25 N5 Mo1 119.1(3) . . ?
N1 C2 C3 106.9(3) . . ?
N1 C2 C1 122.8(3) . . ?
C3 C2 C1 130.3(3) . . ?
C2 C3 C4 106.6(3) . . ?
N2 C4 C3 110.2(3) . . ?
N2 C4 C5 121.5(3) . . ?
C3 C4 C5 128.3(3) . . ?
C8 C7 N3 106.2(3) . . ?
C8 C7 C6 130.4(3) . . ?
N3 C7 C6 123.5(3) . . ?
C7 C8 C9 107.5(3) . . ?
N4 C9 C8 109.6(3) . . ?
N4 C9 C10 121.9(3) . . ?
C8 C9 C10 128.5(3) . . ?
N1 C11 N3 110.3(3) . . ?
N1 C11 C12 112.3(3) . . ?
N3 C11 C12 110.5(3) . . ?
O2 C12 C19 110.3(3) . . ?
O2 C12 C13 109.4(3) . . ?
C19 C12 C13 112.1(3) . . ?
O2 C12 C11 107.6(3) . . ?
C19 C12 C11 110.2(3) . . ?
C13 C12 C11 107.1(3) . . ?
C18 C13 C14 118.2(3) . . ?
C18 C13 C12 122.9(3) . . ?
C14 C13 C12 118.8(3) . . ?
C13 C14 C15 120.4(4) . . ?
C16 C15 C14 120.4(4) . . ?
C17 C16 C15 119.9(4) . . ?
C16 C17 C18 119.9(4) . . ?
C13 C18 C17 121.1(4) . . ?
C20 C19 C24 117.1(3) . . ?
C20 C19 C12 119.6(3) . . ?
C24 C19 C12 123.3(3) . . ?
C21 C20 C19 121.5(4) . . ?
C20 C21 C22 120.3(4) . . ?
C23 C22 C21 119.0(4) . . ?
C22 C23 C24 121.0(4) . . ?
C23 C24 C19 121.1(4) . . ?
N5 C25 C26 123.8(5) . . ?
C25 C26 C27 119.5(5) . . ?
C28 C27 C26 117.8(4) . . ?
C27 C28 C29 120.1(4) . . ?
N5 C29 C28 122.6(4) . . ?
O3 Mo2 O4 166.31(11) . . ?
O3 Mo2 N10 97.60(11) . . ?
O4 Mo2 N10 90.16(10) . . ?
O3 Mo2 N8 89.28(11) . . ?
O4 Mo2 N8 78.91(10) . . ?
N10 Mo2 N8 93.95(11) . . ?
O3 Mo2 N6 91.79(11) . . ?
O4 Mo2 N6 80.23(10) . . ?
N10 Mo2 N6 170.38(11) . . ?
N8 Mo2 N6 84.03(11) . . ?
O3 Mo2 Cl2 100.72(8) . . ?
O4 Mo2 Cl2 91.00(7) . . ?
N10 Mo2 Cl2 86.15(8) . . ?
N8 Mo2 Cl2 169.91(8) . . ?
N6 Mo2 Cl2 94.20(8) . . ?
C41 O4 Mo2 132.6(2) . . ?
C31 N7 N6 110.8(3) . . ?
C31 N7 C40 128.9(3) . . ?
N6 N7 C40 120.3(3) . . ?
C33 N6 N7 105.7(3) . . ?
C33 N6 Mo2 135.8(3) . . ?
N7 N6 Mo2 118.5(2) . . ?
C36 N9 N8 111.0(3) . . ?
C36 N9 C40 130.1(3) . . ?
N8 N9 C40 118.9(3) . . ?
C38 N8 N9 106.1(3) . . ?
C38 N8 Mo2 133.1(2) . . ?
N9 N8 Mo2 119.6(2) . . ?
C58 N10 C54 115.9(3) . . ?
C58 N10 Mo2 122.9(3) . . ?
C54 N10 Mo2 121.1(3) . . ?
C32 C31 N7 106.1(3) . . ?
C32 C31 C30 131.1(4) . . ?
N7 C31 C30 122.8(4) . . ?
C31 C32 C33 107.4(3) . . ?
N6 C33 C32 109.9(3) . . ?
N6 C33 C34 121.2(4) . . ?
C32 C33 C34 128.8(4) . . ?
N9 C36 C37 105.9(3) . . ?
N9 C36 C35 124.3(3) . . ?
C37 C36 C35 129.7(4) . . ?
C36 C37 C38 107.4(3) . . ?
N8 C38 C37 109.5(3) . . ?
N8 C38 C39 121.6(3) . . ?
C37 C38 C39 128.9(3) . . ?
N7 C40 N9 109.7(3) . . ?
N7 C40 C41 110.4(3) . . ?
N9 C40 C41 112.6(3) . . ?
O4 C41 C42 109.4(3) . . ?
O4 C41 C48 110.0(3) . . ?
C42 C41 C48 109.9(3) . . ?
O4 C41 C40 107.5(3) . . ?
C42 C41 C40 112.2(3) . . ?
C48 C41 C40 107.7(3) . . ?
C47 C42 C43 118.4(4) . . ?
C47 C42 C41 124.6(4) . . ?
C43 C42 C41 117.0(3) . . ?
C44 C43 C42 121.6(5) . . ?
C45 C44 C43 119.1(5) . . ?
C46 C45 C44 120.6(4) . . ?
C45 C46 C47 120.3(5) . . ?
C42 C47 C46 119.8(5) . . ?
C53 C48 C49 118.8(3) . . ?
C53 C48 C41 119.7(3) . . ?
C49 C48 C41 121.5(3) . . ?
C50 C49 C48 121.1(4) . . ?
C51 C50 C49 119.7(4) . . ?
C50 C51 C52 119.9(4) . . ?
C51 C52 C53 120.6(4) . . ?
C48 C53 C52 120.0(4) . . ?
N10 C54 C55 123.5(4) . . ?
C56 C55 C54 119.5(4) . . ?
C55 C56 C57 118.2(4) . . ?
C56 C57 C58 119.2(4) . . ?
N10 C58 C57 123.5(4) . . ?
Cl5 C101 Cl6 111.1(3) . . ?
Cl4 C100 Cl3 114.8(4) . . ?

loop_
_geom_bond_atom_site_label_1
_geom_bond_atom_site_label_2
_geom_bond_distance
_geom_bond_site_symmetry_2
_geom_bond_publ_flag
Mo1 O1 1.697(2) . ?
Mo1 O2 2.020(2) . ?
Mo1 N5 2.157(3) . ?
Mo1 N4 2.198(3) . ?
Mo1 N2 2.212(3) . ?
Mo1 Cl1 2.4385(10) . ?
O2 C12 1.396(4) . ?
N2 C4 1.339(4) . ?
N2 N1 1.373(4) . ?
N1 C2 1.365(4) . ?
N1 C11 1.444(4) . ?
N4 C9 1.342(4) . ?
N4 N3 1.370(4) . ?
N3 C7 1.364(4) . ?
N3 C11 1.452(4) . ?
N5 C29 1.343(5) . ?
N5 C25 1.347(5) . ?
C1 C2 1.500(5) . ?
C2 C3 1.372(5) . ?
C3 C4 1.390(5) . ?
C4 C5 1.490(5) . ?
C6 C7 1.498(5) . ?
C7 C8 1.363(5) . ?
C8 C9 1.394(5) . ?
C9 C10 1.488(6) . ?
C11 C12 1.567(5) . ?
C12 C19 1.540(5) . ?
C12 C13 1.543(5) . ?
C13 C18 1.388(5) . ?
C13 C14 1.392(5) . ?
C14 C15 1.396(5) . ?
C15 C16 1.379(6) . ?
C16 C17 1.371(6) . ?
C17 C18 1.398(5) . ?
C19 C20 1.391(5) . ?
C19 C24 1.395(5) . ?
C20 C21 1.381(6) . ?
C21 C22 1.384(7) . ?
C22 C23 1.367(7) . ?
C23 C24 1.383(5) . ?
C25 C26 1.353(6) . ?
C26 C27 1.383(7) . ?
C27 C28 1.355(7) . ?
C28 C29 1.383(6) . ?
Mo2 O3 1.706(2) . ?
Mo2 O4 2.006(2) . ?
Mo2 N10 2.170(3) . ?
Mo2 N8 2.184(3) . ?
Mo2 N6 2.203(3) . ?
Mo2 Cl2 2.4489(10) . ?
O4 C41 1.397(4) . ?
N7 C31 1.370(5) . ?
N7 N6 1.372(4) . ?
N7 C40 1.449(4) . ?
N6 C33 1.334(5) . ?
N9 C36 1.363(5) . ?
N9 N8 1.371(4) . ?
N9 C40 1.456(4) . ?
N8 C38 1.337(5) . ?
N10 C58 1.343(5) . ?
N10 C54 1.343(5) . ?
C30 C31 1.499(6) . ?
C31 C32 1.359(6) . ?
C32 C33 1.395(6) . ?
C33 C34 1.498(5) . ?
C35 C36 1.494(5) . ?
C36 C37 1.373(5) . ?
C37 C38 1.394(5) . ?
C38 C39 1.487(5) . ?
C40 C41 1.565(5) . ?
C41 C42 1.532(5) . ?
C41 C48 1.543(5) . ?
C42 C47 1.388(6) . ?
C42 C43 1.392(6) . ?
C43 C44 1.383(6) . ?
C44 C45 1.380(8) . ?
C45 C46 1.365(8) . ?
C46 C47 1.405(6) . ?
C48 C53 1.377(5) . ?
C48 C49 1.392(5) . ?
C49 C50 1.381(5) . ?
C50 C51 1.373(6) . ?
C51 C52 1.377(6) . ?
C52 C53 1.391(5) . ?
C54 C55 1.375(6) . ?
C55 C56 1.363(6) . ?
C56 C57 1.372(6) . ?
C57 C58 1.375(6) . ?
Cl6 C101 1.755(5) . ?
Cl4 C100 1.692(7) . ?
Cl5 C101 1.739(5) . ?
Cl3 C100 1.730(6) . ?
